data_7124489
loop_
_publ_author_name
'Sergeenko, Ania S.'
'Ovens, Jeffrey S.'
'Leznoff, Daniel B.'

_publ_section_title
;
 Designing anisotropic cyanometallate coordination polymers with
 unidirectional thermal expansion (TE): 2D zero and 1D colossal positive
 TE.
;
_journal_issue 13
_journal_name_full 'Chemical communications (Cambridge, England)'
_journal_page_first 1599
_journal_page_last 1602
_journal_paper_doi 10.1039/c7cc09033a
_journal_volume 54
_journal_year 2018
_chemical_formula_moiety 'C4 H4 Br2 Cu N4 O2 Pt'
_chemical_formula_sum 'C4 H4 Br2 Cu N4 O2 Pt'
_chemical_formula_weight 555.7644804
_space_group_crystal_system orthorhombic
_space_group_IT_number 65
_space_group_name_Hall '-C 2 2'
_space_group_name_H-M_alt 'C m m m'
_symmetry_space_group_name_Hall '-C 2 2'
_symmetry_space_group_name_H-M 'C m m m'
_audit_block_doi 10.5517/ccdc.csd.cc1p5fpz
_audit_update_record
;
2017-06-05 deposited with the CCDC.
2018-01-25 downloaded from the CCDC.
;
_cell_angle_alpha 90
_cell_angle_beta 90
_cell_angle_gamma 90
_cell_formula_units_Z 2
_cell_length_a 7.32750(10)
_cell_length_b 10.5863(2)
_cell_length_c 7.16180(10)
_cell_measurement_reflns_used 4186
_cell_measurement_temperature 299(2)
_cell_measurement_theta_max 46.86
_cell_measurement_theta_min 2.84
_cell_volume 555.549(15)
_computing_cell_refinement 'Bruker SAINT (Bruker, 2013)'
_computing_data_collection 'Bruker APEX2 (Bruker, 2014)'
_computing_data_reduction 'Bruker SAINT (Bruker, 2013)'
_computing_structure_refinement 'SHELXL-2014/7 (Sheldrick, 2015), Shelxle (H\"ubschle et al., 2011)'
_computing_structure_solution 'SHELXT (Sheldrick, 2015)'
_diffrn_ambient_temperature 299(2)
_diffrn_measured_fraction_theta_full 1.000
_diffrn_measured_fraction_theta_max 1.000
_diffrn_measurement_device_type 'Bruker APEX-II CCD'
_diffrn_measurement_method '\f and \w scans'
_diffrn_radiation_monochromator graphite
_diffrn_radiation_type MoK\a
_diffrn_radiation_wavelength 0.71073
_diffrn_reflns_av_R_equivalents 0.0353
_diffrn_reflns_limit_h_max 11
_diffrn_reflns_limit_h_min -12
_diffrn_reflns_limit_k_max 17
_diffrn_reflns_limit_k_min -17
_diffrn_reflns_limit_l_max 11
_diffrn_reflns_limit_l_min -11
_diffrn_reflns_number 4612
_diffrn_reflns_theta_full 25.242
_diffrn_reflns_theta_max 36.293
_diffrn_reflns_theta_min 2.844
_exptl_absorpt_coefficient_mu 21.661
_exptl_absorpt_correction_T_max 0.7513
_exptl_absorpt_correction_T_min 0.5533
_exptl_absorpt_correction_type multi-scan
_exptl_absorpt_process_details '(Sheldrick , 1996)'
_exptl_crystal_colour orange
_exptl_crystal_density_diffrn 3.315
_exptl_crystal_description block
_exptl_crystal_F_000 490
_exptl_crystal_size_max 0.145
_exptl_crystal_size_mid 0.122
_exptl_crystal_size_min 0.086
_refine_diff_density_max 1.423
_refine_diff_density_min -1.085
_refine_ls_extinction_coef 0.0040(3)
_refine_ls_extinction_expression Fc^*^=kFc[1+0.001xFc^2^\l^3^/sin(2\q)]^-1/4^
_refine_ls_extinction_method 'SHELXL-2014/7 (Sheldrick 2014'
_refine_ls_goodness_of_fit_ref 1.090
_refine_ls_hydrogen_treatment none
_refine_ls_matrix_type full
_refine_ls_number_parameters 28
_refine_ls_number_reflns 793
_refine_ls_number_restraints 0
_refine_ls_restrained_S_all 1.090
_refine_ls_R_factor_all 0.0175
_refine_ls_R_factor_gt 0.0173
_refine_ls_shift/su_max 0.000
_refine_ls_shift/su_mean 0.000
_refine_ls_structure_factor_coef Fsqd
_refine_ls_weighting_details 'w=1/[\s^2^(Fo^2^)+(0.0239P)^2^] where P=(Fo^2^+2Fc^2^)/3'
_refine_ls_weighting_scheme calc
_refine_ls_wR_factor_gt 0.0423
_refine_ls_wR_factor_ref 0.0424
_reflns_Friedel_coverage 0.000
_reflns_number_gt 785
_reflns_number_total 793
_reflns_threshold_expression 'I > 2\s(I)'
_cod_data_source_file c7cc09033a2.cif
_cod_data_source_block CuH2O2Br
_cod_depositor_comments
;
The following automatic conversions were performed:

'_exptl_absorpt_correction_type' value 'Multi-scan' changed to
'multi-scan' according to
/home/data/users/saulius/crontab/automatic-downloads/current/RSC/lib/dictionaries/cif_core.dic
dictionary named 'cif_core.dic' version 2.4.2 from 2011-04-26.

Automatic conversion script
Id: cif_fix_values 5376 2017-05-30 11:51:03Z andrius 
;
_cod_database_code 7124489
_shelx_estimated_absorpt_t_min 0.145
_shelx_estimated_absorpt_t_max 0.257

loop_
_space_group_symop_operation_xyz
'x, y, z'
'-x, -y, z'
'-x, y, -z'
'x, -y, -z'
'x+1/2, y+1/2, z'
'-x+1/2, -y+1/2, z'
'-x+1/2, y+1/2, -z'
'x+1/2, -y+1/2, -z'
'-x, -y, -z'
'x, y, -z'
'x, -y, z'
'-x, y, z'
'-x+1/2, -y+1/2, -z'
'x+1/2, y+1/2, -z'
'x+1/2, -y+1/2, z'
'-x+1/2, y+1/2, z'

loop_
_atom_site_label
_atom_site_type_symbol
_atom_site_fract_x
_atom_site_fract_y
_atom_site_fract_z
_atom_site_U_iso_or_equiv
_atom_site_adp_type
_atom_site_occupancy
_atom_site_site_symmetry_order
_atom_site_calc_flag
_atom_site_refinement_flags_posn
_atom_site_refinement_flags_adp
_atom_site_refinement_flags_occupancy
Pt1 Pt 0.5000 0.5000 0.5000 0.01489(7) Uani 1 8 d S T P
Br1 Br 0.5000 0.73372(5) 0.5000 0.03564(12) Uani 1 4 d S T P
Cu1 Cu 0.0000 0.5000 0.0000 0.01728(12) Uani 1 8 d S T P
O1 O 0.0000 0.2729(6) 0.0000 0.077(3) Uani 1 4 d S T P
N1 N 0.1923(4) 0.5000 0.1940(3) 0.0258(5) Uani 1 2 d S T P
C1 C 0.3052(4) 0.5000 0.3045(4) 0.0215(5) Uani 1 2 d S T P

loop_
_atom_site_aniso_label
_atom_site_aniso_U_11
_atom_site_aniso_U_22
_atom_site_aniso_U_33
_atom_site_aniso_U_23
_atom_site_aniso_U_13
_atom_site_aniso_U_12
Pt1 0.00783(8) 0.02856(11) 0.00828(8) 0.000 0.000 0.000
Br1 0.0264(2) 0.0307(2) 0.0498(3) 0.000 0.000 0.000
Cu1 0.0084(2) 0.0355(3) 0.0079(2) 0.000 0.000 0.000
O1 0.140(9) 0.037(3) 0.052(3) 0.000 0.000 0.000
N1 0.0157(9) 0.0469(15) 0.0148(8) 0.000 -0.0038(7) 0.000
C1 0.0127(9) 0.0381(14) 0.0138(9) 0.000 -0.0013(7) 0.000

loop_
_atom_type_symbol
_atom_type_description
_atom_type_scat_dispersion_real
_atom_type_scat_dispersion_imag
_atom_type_scat_source
C C 0.0033 0.0016 'International Tables Vol C Tables 4.2.6.8 and 6.1.1.4'
H H 0.0000 0.0000 'International Tables Vol C Tables 4.2.6.8 and 6.1.1.4'
N N 0.0061 0.0033 'International Tables Vol C Tables 4.2.6.8 and 6.1.1.4'
O O 0.0106 0.0060 'International Tables Vol C Tables 4.2.6.8 and 6.1.1.4'
Cu Cu 0.3201 1.2651 'International Tables Vol C Tables 4.2.6.8 and 6.1.1.4'
Br Br -0.2901 2.4595 'International Tables Vol C Tables 4.2.6.8 and 6.1.1.4'
Pt Pt -1.7033 8.3905 'International Tables Vol C Tables 4.2.6.8 and 6.1.1.4'

loop_
_citation_id
_citation_doi
_citation_year
1 10.1021/acs.inorgchem.7b00596 2017

loop_
_geom_angle_atom_site_label_1
_geom_angle_atom_site_label_2
_geom_angle_atom_site_label_3
_geom_angle
_geom_angle_site_symmetry_1
_geom_angle_site_symmetry_3
C1 Pt1 C1 91.12(15) 9_666 10_556
C1 Pt1 C1 88.88(15) 9_666 2_665
C1 Pt1 C1 180.0 10_556 2_665
C1 Pt1 C1 180.0 9_666 .
C1 Pt1 C1 88.88(15) 10_556 .
C1 Pt1 C1 91.12(15) 2_665 .
C1 Pt1 Br1 90.0 9_666 9_666
C1 Pt1 Br1 90.0 10_556 9_666
C1 Pt1 Br1 90.0 2_665 9_666
C1 Pt1 Br1 90.0 . 9_666
C1 Pt1 Br1 90.0 9_666 .
C1 Pt1 Br1 90.0 10_556 .
C1 Pt1 Br1 90.0 2_665 .
C1 Pt1 Br1 90.0 . .
Br1 Pt1 Br1 180.0 9_666 .
Pt1 Br1 Br1 95.374(17) . 6_665
N1 Cu1 N1 180.0 . 9_565
N1 Cu1 N1 89.17(16) . 10
N1 Cu1 N1 90.83(15) 9_565 10
N1 Cu1 N1 90.83(15) . 2_565
N1 Cu1 N1 89.17(16) 9_565 2_565
N1 Cu1 N1 180.0 10 2_565
N1 Cu1 O1 90.0 . 9_565
N1 Cu1 O1 90.0 9_565 9_565
N1 Cu1 O1 90.0 10 9_565
N1 Cu1 O1 90.0 2_565 9_565
N1 Cu1 O1 90.0 . .
N1 Cu1 O1 90.0 9_565 .
N1 Cu1 O1 90.0 10 .
N1 Cu1 O1 90.0 2_565 .
O1 Cu1 O1 180.0 9_565 .
Cu1 O1 O1 97.55(19) . 6
C1 N1 Cu1 179.2(3) . .
N1 C1 Pt1 179.3(3) . .

loop_
_geom_bond_atom_site_label_1
_geom_bond_atom_site_label_2
_geom_bond_distance
_geom_bond_site_symmetry_2
Pt1 C1 2.000(3) 9_666
Pt1 C1 2.000(3) 10_556
Pt1 C1 2.000(3) 2_665
Pt1 C1 2.000(3) .
Pt1 Br1 2.4742(6) 9_666
Pt1 Br1 2.4742(6) .
Br1 Br1 3.67993(12) 6_665
Cu1 N1 1.979(2) .
Cu1 N1 1.979(2) 9_565
Cu1 N1 1.979(2) 10
Cu1 N1 1.979(2) 2_565
Cu1 O1 2.404(6) 9_565
Cu1 O1 2.404(6) .
O1 O1 3.6958(16) 6
N1 C1 1.145(4) .
